data_2002485
loop_
_publ_author_name
'Leib, W'
'Mueller-Buschbaum, Hk'

_publ_section_title
;
Sr3 Al2 O3 Cl2, ein Oxohalogenoaluminat mit Ba3 Fe2 O5 Cl2 - Struktur
;
_journal_name_full 'Revue de Chimie Minerale'
_journal_page_first 760
_journal_page_last 765
_journal_volume 23
_journal_year 1986
_chemical_formula_structural 'Sr3 Al2 O5 Cl2'
_chemical_formula_sum 'Al2 Cl2 O5 Sr3'
_chemical_name_systematic 'Strontium dialuminium pentaoxide dichloride'
_space_group_IT_number 19
_symmetry_cell_setting orthorhombic
_symmetry_Int_Tables_number 19
_symmetry_space_group_name_Hall 'P 2ac 2ab'
_symmetry_space_group_name_H-M 'P 21 21 21'
_cell_angle_alpha 90
_cell_angle_beta 90
_cell_angle_gamma 90
_cell_formula_units_Z 4
_cell_length_a 9.4220(8)
_cell_length_b 9.4220(8)
_cell_length_c 9.4220(8)
_cell_volume 836.4
_exptl_crystal_density_meas 3.72
_refine_ls_R_factor_all 0.088
_cod_database_code 2002485

loop_
_symmetry_equiv_pos_as_xyz
x,y,z
1/2-x,-y,1/2+z
1/2+x,1/2-y,-z
-x,1/2+y,1/2-z

loop_
_atom_site_label
_atom_site_type_symbol
_atom_site_symmetry_multiplicity
_atom_site_Wyckoff_symbol
_atom_site_fract_x
_atom_site_fract_y
_atom_site_fract_z
_atom_site_occupancy
_atom_site_attached_hydrogens
_atom_site_calc_flag
Sr1 Sr2+ 4 a 0.4114(2) 0.9877(2) 0.2594(2) 1. 0 d
Sr2 Sr2+ 4 a 0.2408(3) 0.4113(2) 0.0038(3) 1. 0 d
Sr3 Sr2+ 4 a 0.0080(3) 0.2549(3) 0.4112(2) 1. 0 d
Al1 Al3+ 4 a 0.0933(9) 0.0981(8) 0.0957(8) 1. 0 d
Al2 Al3+ 4 a 0.6001(8) 0.5954(7) 0.5988(7) 1. 0 d
Cl1 Cl1- 4 a 0.3158(8) 0.2964(8) 0.3033(8) 1. 0 d
Cl2 Cl1- 4 a 0.7969(8) 0.8162(8) 0.8104(8) 1. 0 d
O1 O2- 4 a 0.982(2) 0.996(2) 0.007(2) 1. 0 d
O2 O2- 4 a 0.497(2) 0.483(2) 0.482(2) 1. 0 d
O3 O2- 4 a 0.144(2) 0.999(2) 0.251(3) 1. 0 d
O4 O2- 4 a 0.242(2) 0.144(1) 0.982(2) 1. 0 d
O5 O2- 4 a 0.998(2) 0.250(3) 0.144(2) 1. 0 d

loop_
_atom_type_symbol
_atom_type_oxidation_number
Sr2+ 2.000
Al3+ 3.000
Cl1- -1.000
O2- -2.000
